data_4301726
loop_
_publ_author_name
'Xiao-Yan Tang'
'Rong-Xin Yuan'
'Zhi-Gang Ren'
'Hong-Xi Li'
'Yong Zhang'
'Jian-Ping Lang'

_publ_contact_author_address
;         
College of Chemistry, Chemical Engineering and Materials Science 
Suzhou University, Suzhou 215123, Jiangsu, 
P. R. China
;
_publ_contact_author_email jplang@suda.edu.cn
_publ_contact_author_fax 86-512-65880089
_publ_contact_author_name 'Jian-Ping Lang'
_publ_contact_author_phone 86-512-65882865
_publ_section_title
;
Interactions of a Cationic Mercury(II) Thiolate Complex
[Hg(Tab)2](PF6)2 with N-Donor Ligands
;
_journal_name_full 'Inorganic Chemistry'
_journal_page_first 2639
_journal_page_last 2651
_journal_paper_doi 10.1021/ic8021744
_journal_volume 48
_journal_year 2009
_chemical_formula_moiety 'C24 H43 Hg N5 S2, 2(F6 P)'
_chemical_formula_sum 'C24 H43 F12 Hg N5 P2 S2'
_chemical_formula_weight 956.30
_chemical_name_systematic
; 
 ? 
;
_space_group_IT_number 2
_symmetry_cell_setting triclinic
_symmetry_space_group_name_Hall '-P 1'
_symmetry_space_group_name_H-M 'P -1'
_atom_sites_solution_hydrogens geom
_atom_sites_solution_primary direct
_atom_sites_solution_secondary difmap
_cell_angle_alpha 104.09(3)
_cell_angle_beta 102.62(3)
_cell_angle_gamma 92.34(3)
_cell_formula_units_Z 2
_cell_length_a 9.0991(18)
_cell_length_b 10.815(2)
_cell_length_c 19.090(4)
_cell_measurement_reflns_used 6240
_cell_measurement_temperature 291(2)
_cell_measurement_theta_max 25.3491
_cell_measurement_theta_min 3.0677
_cell_volume 1769.3(7)
_computing_cell_refinement 'CrystalClear, Ver. 1.30 (Rigaku/MSC, 2001)'
_computing_data_collection 'CrystalClear, Ver. 1.30 (Rigaku/MSC, 2001)'
_computing_data_reduction 'CrystalStructure, Ver. 3.60 (Rigaku/MSC, 2004)'
_computing_molecular_graphics 'SHELXL-97 (Sheldrick, 1997)'
_computing_publication_material 'SHELXL-97 (Sheldrick, 1997)'
_computing_structure_refinement 'SHELXL-97 (Sheldrick, 1997)'
_computing_structure_solution 'SHELXS-97 (Sheldrick, 1990)'
_diffrn_ambient_temperature 291(2)
_diffrn_measured_fraction_theta_full 0.990
_diffrn_measured_fraction_theta_max 0.990
_diffrn_measurement_device_type 'Rigaku Mercury'
_diffrn_measurement_method \w
_diffrn_radiation_monochromator graphite
_diffrn_radiation_source 'fine-focus sealed tube'
_diffrn_radiation_type MoK\a
_diffrn_radiation_wavelength 0.71073
_diffrn_reflns_av_R_equivalents 0.0467
_diffrn_reflns_av_sigmaI/netI 0.0609
_diffrn_reflns_limit_h_max 9
_diffrn_reflns_limit_h_min -10
_diffrn_reflns_limit_k_max 13
_diffrn_reflns_limit_k_min -13
_diffrn_reflns_limit_l_max 22
_diffrn_reflns_limit_l_min -22
_diffrn_reflns_number 16721
_diffrn_reflns_theta_full 25.35
_diffrn_reflns_theta_max 25.35
_diffrn_reflns_theta_min 3.07
_diffrn_standards_decay_% 0
_diffrn_standards_interval_count 0
_diffrn_standards_interval_time 0
_diffrn_standards_number 0
_exptl_absorpt_coefficient_mu 4.646
_exptl_absorpt_correction_T_max 0.2462
_exptl_absorpt_correction_T_min 0.1819
_exptl_absorpt_correction_type multi-scan
_exptl_absorpt_process_details 'Jacobson, R. (1998) Private communication to Rigaku Corp.'
_exptl_crystal_colour colorless
_exptl_crystal_density_diffrn 1.795
_exptl_crystal_density_method 'not measured'
_exptl_crystal_description block
_exptl_crystal_F_000 944
_exptl_crystal_size_max 0.43
_exptl_crystal_size_mid 0.32
_exptl_crystal_size_min 0.30
_refine_diff_density_max 1.040
_refine_diff_density_min -1.182
_refine_diff_density_rms 0.107
_refine_ls_extinction_method none
_refine_ls_goodness_of_fit_ref 1.090
_refine_ls_hydrogen_treatment mixed
_refine_ls_matrix_type full
_refine_ls_number_parameters 443
_refine_ls_number_reflns 6394
_refine_ls_number_restraints 5
_refine_ls_restrained_S_all 1.090
_refine_ls_R_factor_all 0.0664
_refine_ls_R_factor_gt 0.0528
_refine_ls_shift/su_max 0.009
_refine_ls_shift/su_mean 0.000
_refine_ls_structure_factor_coef Fsqd
_refine_ls_weighting_details 'calc w=1/[\s^2^(Fo^2^)+(0.0463P)^2^+2.3059P] where P=(Fo^2^+2Fc^2^)/3'
_refine_ls_weighting_scheme calc
_refine_ls_wR_factor_gt 0.1093
_refine_ls_wR_factor_ref 0.1170
_reflns_number_gt 5384
_reflns_number_total 6394
_reflns_threshold_expression >2sigma(I)
_cod_data_source_file ic8021744_si_002_10.cif
_cod_data_source_block 11
_cod_database_code 4301726

loop_
_symmetry_equiv_pos_as_xyz
'x, y, z'
'-x, -y, -z'

loop_
_atom_site_label
_atom_site_type_symbol
_atom_site_fract_x
_atom_site_fract_y
_atom_site_fract_z
_atom_site_U_iso_or_equiv
_atom_site_adp_type
_atom_site_occupancy
_atom_site_symmetry_multiplicity
_atom_site_calc_flag
_atom_site_refinement_flags
_atom_site_disorder_assembly
_atom_site_disorder_group
Hg1 Hg 0.546060(19) 0.725554(17) 0.538085(9) 0.05461(6) Uani 1 1 d . . .
S1 S 0.30881(14) 0.81470(13) 0.52216(6) 0.0651(4) Uani 1 1 d . . .
S2 S 0.72201(14) 0.60125(12) 0.59719(6) 0.0631(4) Uani 1 1 d . . .
N1 N 0.1431(4) 0.9021(3) 0.81838(18) 0.0495(7) Uani 1 1 d . . .
N2 N 0.7170(2) 0.6266(2) 0.91674(11) 0.0495(7) Uani 1 1 d . . .
N3 N 0.5780(2) 0.6411(2) 0.41387(11) 0.0681(13) Uani 1 1 d RD . .
H3A H 0.5128 0.5759 0.4075 0.082 Uiso 1 1 d RD . .
H3B H 0.5404 0.6925 0.3875 0.082 Uiso 1 1 d RD . .
N4 N 0.7487(2) 0.8876(2) 0.53189(11) 0.0510(10) Uani 1 1 d RD . .
H4 H 0.7086 0.9261 0.4983 0.061 Uiso 1 1 d RD . .
N5 N 0.5924(5) 1.2305(4) 0.7093(2) 0.0878(17) Uani 1 1 d D . .
H5A H 0.605(5) 1.2985(12) 0.7462(8) 0.105 Uiso 1 1 d D . .
H5B H 0.5269(13) 1.1769(14) 0.7168(12) 0.105 Uiso 1 1 d D . .
C1 C 0.2679(4) 0.8375(4) 0.6105(2) 0.0464(11) Uani 1 1 d . . .
C2 C 0.2911(6) 0.9570(5) 0.6595(3) 0.0702(16) Uani 1 1 d . A .
H2 H 0.3353 1.0250 0.6469 0.084 Uiso 1 1 calc R . .
C3 C 0.2510(6) 0.9790(4) 0.7265(3) 0.0661(15) Uani 1 1 d . . .
H3 H 0.2661 1.0611 0.7581 0.079 Uiso 1 1 calc R A .
C4 C 0.1887(4) 0.8795(4) 0.7465(2) 0.0431(11) Uani 1 1 d . A .
C5 C 0.1639(5) 0.7597(4) 0.6988(2) 0.0605(14) Uani 1 1 d . . .
H5 H 0.1202 0.6919 0.7117 0.073 Uiso 1 1 calc R A .
C6 C 0.2034(6) 0.7397(4) 0.6321(3) 0.0624(15) Uani 1 1 d . A .
H6 H 0.1863 0.6576 0.6004 0.075 Uiso 1 1 calc R . .
C7 C 0.2766(14) 0.9804(12) 0.8800(6) 0.0715(8) Uani 0.431(3) 1 d P A 1
H7A H 0.2753 1.0695 0.8808 0.107 Uiso 0.431(3) 1 calc PR A 1
H7B H 0.3702 0.9514 0.8703 0.107 Uiso 0.431(3) 1 calc PR A 1
H7C H 0.2671 0.9692 0.9272 0.107 Uiso 0.431(3) 1 calc PR A 1
C7A C 0.1749(11) 1.0362(9) 0.8655(5) 0.0715(8) Uani 0.569(3) 1 d P A 2
H7AA H 0.1147 1.0910 0.8409 0.107 Uiso 0.569(3) 1 calc PR A 2
H7AB H 0.2802 1.0642 0.8738 0.107 Uiso 0.569(3) 1 calc PR A 2
H7AC H 0.1504 1.0401 0.9124 0.107 Uiso 0.569(3) 1 calc PR A 2
C8 C 0.0028(13) 0.9659(12) 0.8114(6) 0.0715(8) Uani 0.431(3) 1 d P A 1
H8A H -0.0094 1.0031 0.7699 0.107 Uiso 0.431(3) 1 calc PR A 1
H8B H 0.0083 1.0320 0.8561 0.107 Uiso 0.431(3) 1 calc PR A 1
H8C H -0.0820 0.9043 0.8037 0.107 Uiso 0.431(3) 1 calc PR A 1
C8A C -0.0263(10) 0.8676(9) 0.8024(5) 0.0715(8) Uani 0.569(3) 1 d P A 2
H8AA H -0.0778 0.9160 0.7701 0.107 Uiso 0.569(3) 1 calc PR A 2
H8AB H -0.0586 0.8874 0.8481 0.107 Uiso 0.569(3) 1 calc PR A 2
H8AC H -0.0498 0.7778 0.7787 0.107 Uiso 0.569(3) 1 calc PR A 2
C9 C 0.1144(14) 0.7820(11) 0.8403(6) 0.0715(8) Uani 0.431(3) 1 d P A 1
H9A H 0.0149 0.7420 0.8140 0.107 Uiso 0.431(3) 1 calc PR A 1
H9B H 0.1214 0.8018 0.8928 0.107 Uiso 0.431(3) 1 calc PR A 1
H9C H 0.1883 0.7247 0.8281 0.107 Uiso 0.431(3) 1 calc PR A 1
C9A C 0.2181(11) 0.8147(9) 0.8634(5) 0.0715(8) Uani 0.569(3) 1 d P A 2
H9AA H 0.3259 0.8352 0.8758 0.107 Uiso 0.569(3) 1 calc PR A 2
H9AB H 0.1934 0.7272 0.8348 0.107 Uiso 0.569(3) 1 calc PR A 2
H9AC H 0.1828 0.8263 0.9082 0.107 Uiso 0.569(3) 1 calc PR A 2
C10 C 0.7077(4) 0.6227(4) 0.8361(2) 0.0401(11) Uani 1 1 d . . .
C11 C 0.7054(4) 0.6139(4) 0.6890(2) 0.0452(12) Uani 1 1 d . . .
C12 C 0.6176(5) 0.6922(4) 0.7263(2) 0.0535(13) Uani 1 1 d . . .
H12 H 0.5566 0.7434 0.7021 0.064 Uiso 1 1 calc R . .
C13 C 0.6185(5) 0.6962(4) 0.8001(2) 0.0520(13) Uani 1 1 d . . .
H13A H 0.5577 0.7495 0.8246 0.062 Uiso 1 1 calc R . .
C14 C 0.7967(5) 0.5435(4) 0.7994(2) 0.0535(13) Uani 1 1 d . . .
H14 H 0.8588 0.4934 0.8239 0.064 Uiso 1 1 calc R . .
C15 C 0.7941(5) 0.5386(4) 0.7270(2) 0.0508(13) Uani 1 1 d . . .
H15 H 0.8532 0.4834 0.7026 0.061 Uiso 1 1 calc R . .
C16 C 0.6000(6) 0.7026(5) 0.9478(3) 0.0715(8) Uani 1 1 d . . .
H16A H 0.5006 0.6643 0.9202 0.107 Uiso 1 1 calc R . .
H16B H 0.6130 0.7890 0.9440 0.107 Uiso 1 1 calc R . .
H16C H 0.6118 0.7028 0.9991 0.107 Uiso 1 1 calc R . .
C17 C 0.6976(6) 0.4942(5) 0.9268(3) 0.0715(8) Uani 1 1 d . . .
H17A H 0.5998 0.4533 0.8985 0.107 Uiso 1 1 calc R . .
H17B H 0.7060 0.4992 0.9785 0.107 Uiso 1 1 calc R . .
H17C H 0.7747 0.4453 0.9099 0.107 Uiso 1 1 calc R . .
C18 C 0.8704(6) 0.6906(5) 0.9624(3) 0.0715(8) Uani 1 1 d . . .
H18A H 0.9482 0.6442 0.9444 0.107 Uiso 1 1 calc R . .
H18B H 0.8790 0.6912 1.0135 0.107 Uiso 1 1 calc R . .
H18C H 0.8816 0.7770 0.9584 0.107 Uiso 1 1 calc R . .
C19 C 0.7349(6) 0.6229(5) 0.4080(3) 0.0730(17) Uani 1 1 d . . .
H19A H 0.7341 0.5729 0.3582 0.088 Uiso 1 1 calc R . .
H19B H 0.7802 0.5750 0.4427 0.088 Uiso 1 1 calc R . .
C20 C 0.8293(6) 0.7482(5) 0.4241(3) 0.0737(16) Uani 1 1 d . . .
H20A H 0.7745 0.8001 0.3944 0.088 Uiso 1 1 calc R . .
H20B H 0.9216 0.7309 0.4075 0.088 Uiso 1 1 calc R . .
C21 C 0.8727(5) 0.8263(5) 0.5036(3) 0.0680(15) Uani 1 1 d . . .
H21A H 0.9140 0.7711 0.5347 0.082 Uiso 1 1 calc R . .
H21B H 0.9524 0.8923 0.5085 0.082 Uiso 1 1 calc R . .
C22 C 0.8049(6) 0.9813(5) 0.6035(3) 0.0711(17) Uani 1 1 d . . .
H22A H 0.8764 1.0454 0.5983 0.085 Uiso 1 1 calc R . .
H22B H 0.8580 0.9385 0.6393 0.085 Uiso 1 1 calc R . .
C23 C 0.6783(6) 1.0464(5) 0.6325(3) 0.0671(16) Uani 1 1 d . . .
H23A H 0.6033 1.0585 0.5907 0.081 Uiso 1 1 calc R . .
H23B H 0.6300 0.9897 0.6549 0.081 Uiso 1 1 calc R . .
C24 C 0.7243(7) 1.1712(5) 0.6874(3) 0.084(2) Uani 1 1 d . . .
H24A H 0.7763 1.2280 0.6664 0.100 Uiso 1 1 calc R . .
H24B H 0.7942 1.1597 0.7310 0.100 Uiso 1 1 calc R . .
P1 P 0.29656(15) 0.88803(12) 1.08455(7) 0.0585(4) Uani 1 1 d . . .
P2 P 0.21171(14) 0.39992(12) 0.82304(7) 0.0572(4) Uani 1 1 d . . .
F1 F 0.1821(5) 0.8201(4) 1.1161(2) 0.1430(16) Uani 1 1 d . . .
F2 F 0.3247(7) 0.9993(4) 1.1531(2) 0.174(2) Uani 1 1 d . . .
F3 F 0.4031(5) 0.9484(5) 1.0475(3) 0.1773(17) Uani 1 1 d . . .
F4 F 0.2605(6) 0.7698(4) 1.0156(2) 0.160(2) Uani 1 1 d . . .
F5 F 0.1638(4) 0.9537(4) 1.0433(2) 0.1277(13) Uani 1 1 d . . .
F6 F 0.4264(4) 0.8196(4) 1.1235(2) 0.1124(13) Uani 1 1 d . . .
F7 F 0.0754(9) 0.3202(9) 0.8255(6) 0.145(4) Uani 0.431(3) 1 d P A 1
F7A F 0.0850(7) 0.4068(9) 0.8657(4) 0.158(3) Uani 0.569(3) 1 d P A 2
F8 F 0.3243(11) 0.5016(9) 0.8188(7) 0.157(4) Uani 0.431(3) 1 d P A 1
F8A F 0.3570(7) 0.4230(11) 0.7948(4) 0.184(4) Uani 0.569(3) 1 d P A 2
F9 F 0.3189(8) 0.3673(10) 0.8909(4) 0.118(3) Uani 0.431(3) 1 d P A 1
F9A F 0.2720(13) 0.3144(9) 0.8728(5) 0.188(4) Uani 0.569(3) 1 d P A 2
F10 F 0.0999(9) 0.4086(12) 0.7564(4) 0.150(4) Uani 0.431(3) 1 d P A 1
F10A F 0.1268(8) 0.4769(6) 0.7689(3) 0.108(2) Uani 0.569(3) 1 d P A 2
F11 F 0.1587(10) 0.5156(7) 0.8744(4) 0.101(3) Uani 0.431(3) 1 d P A 1
F11A F 0.2894(13) 0.5062(11) 0.8883(5) 0.261(5) Uani 0.569(3) 1 d P A 2
F12 F 0.2773(8) 0.3005(7) 0.7730(4) 0.090(3) Uani 0.431(3) 1 d P A 1
F12A F 0.1661(17) 0.2759(8) 0.7620(6) 0.233(7) Uani 0.569(3) 1 d P A 2

loop_
_atom_site_aniso_label
_atom_site_aniso_U_11
_atom_site_aniso_U_22
_atom_site_aniso_U_33
_atom_site_aniso_U_23
_atom_site_aniso_U_13
_atom_site_aniso_U_12
Hg1 0.05257(10) 0.06302(11) 0.05405(10) 0.02084(8) 0.01724(8) 0.01165(8)
S1 0.0600(7) 0.0936(8) 0.0532(6) 0.0324(5) 0.0181(5) 0.0301(6)
S2 0.0662(7) 0.0776(7) 0.0611(6) 0.0345(5) 0.0257(5) 0.0271(6)
N1 0.0478(14) 0.0485(14) 0.0507(13) 0.0125(11) 0.0099(11) -0.0009(12)
N2 0.0478(14) 0.0485(14) 0.0507(13) 0.0125(11) 0.0099(11) -0.0009(12)
N3 0.085(3) 0.068(2) 0.052(2) 0.0154(18) 0.019(2) -0.007(2)
N4 0.052(2) 0.054(2) 0.0494(18) 0.0197(15) 0.0093(16) 0.0025(17)
N5 0.117(4) 0.070(3) 0.069(3) -0.004(2) 0.034(3) -0.004(3)
C1 0.035(2) 0.058(2) 0.054(2) 0.0232(18) 0.0171(18) 0.0136(18)
C2 0.097(3) 0.053(3) 0.076(3) 0.024(2) 0.044(3) 0.009(3)
C3 0.092(3) 0.042(2) 0.071(3) 0.010(2) 0.040(3) 0.005(2)
C4 0.042(2) 0.048(2) 0.041(2) 0.0125(17) 0.0105(18) 0.0029(19)
C5 0.073(3) 0.049(3) 0.064(2) 0.012(2) 0.032(2) -0.012(2)
C6 0.075(3) 0.042(2) 0.066(3) 0.004(2) 0.020(2) 0.001(2)
C7 0.0750(16) 0.0805(16) 0.0624(13) 0.0228(11) 0.0201(12) 0.0017(14)
C7A 0.0750(16) 0.0805(16) 0.0624(13) 0.0228(11) 0.0201(12) 0.0017(14)
C8 0.0750(16) 0.0805(16) 0.0624(13) 0.0228(11) 0.0201(12) 0.0017(14)
C8A 0.0750(16) 0.0805(16) 0.0624(13) 0.0228(11) 0.0201(12) 0.0017(14)
C9 0.0750(16) 0.0805(16) 0.0624(13) 0.0228(11) 0.0201(12) 0.0017(14)
C9A 0.0750(16) 0.0805(16) 0.0624(13) 0.0228(11) 0.0201(12) 0.0017(14)
C10 0.044(2) 0.037(2) 0.0367(19) 0.0100(15) 0.0039(17) -0.0011(18)
C11 0.034(2) 0.044(2) 0.058(2) 0.0194(18) 0.0055(18) -0.0001(18)
C12 0.054(2) 0.059(2) 0.057(2) 0.0307(18) 0.013(2) 0.023(2)
C13 0.055(2) 0.050(2) 0.055(2) 0.0193(18) 0.011(2) 0.019(2)
C14 0.050(2) 0.052(2) 0.058(2) 0.016(2) 0.006(2) 0.018(2)
C15 0.047(2) 0.047(2) 0.059(2) 0.0141(19) 0.009(2) 0.0134(19)
C16 0.0750(16) 0.0805(16) 0.0624(13) 0.0228(11) 0.0201(12) 0.0017(14)
C17 0.0750(16) 0.0805(16) 0.0624(13) 0.0228(11) 0.0201(12) 0.0017(14)
C18 0.0750(16) 0.0805(16) 0.0624(13) 0.0228(11) 0.0201(12) 0.0017(14)
C19 0.096(4) 0.062(3) 0.068(3) 0.011(2) 0.041(3) 0.016(3)
C20 0.071(3) 0.086(3) 0.082(3) 0.031(3) 0.043(2) 0.020(3)
C21 0.047(2) 0.072(3) 0.094(3) 0.031(2) 0.025(2) 0.005(2)
C22 0.070(3) 0.069(3) 0.071(3) 0.020(2) 0.010(3) -0.006(3)
C23 0.084(3) 0.064(3) 0.048(2) 0.010(2) 0.015(2) -0.013(3)
C24 0.106(4) 0.079(4) 0.052(3) 0.004(3) 0.005(3) -0.007(3)
P1 0.0632(7) 0.0574(7) 0.0624(7) 0.0229(5) 0.0210(6) 0.0125(6)
P2 0.0513(7) 0.0620(7) 0.0588(7) 0.0172(5) 0.0112(6) 0.0116(6)
F1 0.114(3) 0.188(3) 0.161(3) 0.096(2) 0.050(2) -0.003(3)
F2 0.235(5) 0.106(3) 0.115(3) -0.042(3) -0.019(3) 0.028(3)
F3 0.106(3) 0.257(4) 0.248(3) 0.177(3) 0.080(2) 0.022(3)
F4 0.236(5) 0.124(3) 0.091(3) -0.004(2) 0.006(3) 0.054(3)
F5 0.122(2) 0.175(3) 0.127(2) 0.088(2) 0.047(2) 0.086(2)
F6 0.097(2) 0.125(2) 0.124(2) 0.059(2) 0.009(2) 0.042(2)
F7 0.109(5) 0.127(7) 0.211(8) 0.027(6) 0.094(5) -0.049(5)
F7A 0.083(3) 0.320(8) 0.140(4) 0.140(5) 0.067(3) 0.099(4)
F8 0.141(6) 0.097(5) 0.254(10) 0.057(6) 0.087(7) -0.047(5)
F8A 0.055(3) 0.412(12) 0.141(4) 0.155(6) 0.046(3) 0.043(6)
F9 0.058(4) 0.249(8) 0.071(4) 0.080(4) 0.013(3) 0.072(5)
F9A 0.271(10) 0.199(6) 0.150(6) 0.123(4) 0.056(6) 0.131(6)
F10 0.084(5) 0.262(11) 0.058(5) -0.021(6) -0.023(4) 0.082(6)
F10A 0.106(4) 0.133(4) 0.134(4) 0.103(3) 0.048(3) 0.059(3)
F11 0.121(6) 0.067(5) 0.096(5) -0.020(4) 0.035(5) 0.011(5)
F11A 0.314(9) 0.275(10) 0.131(6) -0.056(6) 0.088(7) -0.212(8)
F12 0.087(4) 0.077(4) 0.095(5) -0.012(4) 0.031(4) 0.040(4)
F12A 0.384(16) 0.082(5) 0.140(7) -0.025(5) -0.060(10) -0.039(8)

loop_
_atom_type_symbol
_atom_type_description
_atom_type_scat_dispersion_real
_atom_type_scat_dispersion_imag
_atom_type_scat_source
C C 0.0033 0.0016 'International Tables Vol C Tables 4.2.6.8 and 6.1.1.4'
H H 0.0000 0.0000 'International Tables Vol C Tables 4.2.6.8 and 6.1.1.4'
N N 0.0061 0.0033 'International Tables Vol C Tables 4.2.6.8 and 6.1.1.4'
F F 0.0171 0.0103 'International Tables Vol C Tables 4.2.6.8 and 6.1.1.4'
P P 0.1023 0.0942 'International Tables Vol C Tables 4.2.6.8 and 6.1.1.4'
S S 0.1246 0.1234 'International Tables Vol C Tables 4.2.6.8 and 6.1.1.4'
Hg Hg -2.3894 9.2266 'International Tables Vol C Tables 4.2.6.8 and 6.1.1.4'

loop_
_geom_angle_atom_site_label_1
_geom_angle_atom_site_label_2
_geom_angle_atom_site_label_3
_geom_angle
_geom_angle_site_symmetry_1
_geom_angle_site_symmetry_3
_geom_angle_publ_flag
S1 Hg1 S2 150.66(5) . . ?
S1 Hg1 N3 105.00(7) . . ?
S2 Hg1 N3 96.67(7) . . ?
S1 Hg1 N4 108.78(6) . . ?
S2 Hg1 N4 94.57(6) . . ?
N3 Hg1 N4 78.56(7) . . ?
C1 S1 Hg1 103.12(14) . . ?
C11 S2 Hg1 110.65(15) . . ?
C8 N1 C4 108.3(5) . . ?
C8 N1 C9 108.1(8) . . ?
C4 N1 C9 113.2(5) . . ?
C8 N1 C7A 70.4(6) . . ?
C4 N1 C7A 115.4(5) . . ?
C9 N1 C7A 128.9(6) . . ?
C8 N1 C9A 136.7(7) . . ?
C4 N1 C9A 110.3(5) . . ?
C7A N1 C9A 108.5(5) . . ?
C4 N1 C8A 108.5(4) . . ?
C9 N1 C8A 70.9(6) . . ?
C7A N1 C8A 106.8(6) . . ?
C9A N1 C8A 107.0(6) . . ?
C8 N1 C7 113.8(7) . . ?
C4 N1 C7 108.0(6) . . ?
C9 N1 C7 105.4(7) . . ?
C9A N1 C7 71.2(6) . . ?
C8A N1 C7 141.3(6) . . ?
C17 N2 C16 107.9(3) . . ?
C17 N2 C18 109.0(3) . . ?
C16 N2 C18 107.1(3) . . ?
C17 N2 C10 111.1(3) . . ?
C16 N2 C10 113.0(3) . . ?
C18 N2 C10 108.6(3) . . ?
C19 N3 Hg1 115.41 . . ?
C19 N3 H3A 121.0 . . ?
Hg1 N3 H3A 90.3 . . ?
C19 N3 H3B 109.9 . . ?
Hg1 N3 H3B 107.5 . . ?
H3A N3 H3B 110.8 . . ?
C22 N4 C21 111.56 . . ?
C22 N4 Hg1 111.44 . . ?
C21 N4 Hg1 112.26 . . ?
C22 N4 H4 110.0 . . ?
C21 N4 H4 103.9 . . ?
Hg1 N4 H4 107.5 . . ?
C24 N5 H5A 121(3) . . ?
C24 N5 H5B 113.8(12) . . ?
H5A N5 H5B 106(3) . . ?
C2 C1 C6 116.7(4) . . ?
C2 C1 S1 120.9(4) . . ?
C6 C1 S1 122.3(3) . . ?
C3 C2 C1 122.1(5) . . ?
C3 C2 H2 119.0 . . ?
C1 C2 H2 119.0 . . ?
C4 C3 C2 119.6(4) . . ?
C4 C3 H3 120.2 . . ?
C2 C3 H3 120.2 . . ?
C3 C4 C5 119.6(4) . . ?
C3 C4 N1 120.3(4) . . ?
C5 C4 N1 120.1(4) . . ?
C6 C5 C4 120.0(4) . . ?
C6 C5 H5 120.0 . . ?
C4 C5 H5 120.0 . . ?
C5 C6 C1 122.0(4) . . ?
C5 C6 H6 119.0 . . ?
C1 C6 H6 119.0 . . ?
N1 C7 H7A 109.5 . . ?
N1 C7 H7B 109.5 . . ?
H7A C7 H7B 109.5 . . ?
N1 C7 H7C 109.5 . . ?
H7A C7 H7C 109.5 . . ?
H7B C7 H7C 109.5 . . ?
N1 C7A H7AA 109.5 . . ?
N1 C7A H7AB 109.5 . . ?
H7AA C7A H7AB 109.5 . . ?
N1 C7A H7AC 109.5 . . ?
H7AA C7A H7AC 109.5 . . ?
H7AB C7A H7AC 109.5 . . ?
N1 C8 H8A 109.5 . . ?
N1 C8 H8B 109.5 . . ?
H8A C8 H8B 109.5 . . ?
N1 C8 H8C 109.5 . . ?
H8A C8 H8C 109.5 . . ?
H8B C8 H8C 109.5 . . ?
N1 C8A H8AA 109.5 . . ?
N1 C8A H8AB 109.5 . . ?
H8AA C8A H8AB 109.5 . . ?
N1 C8A H8AC 109.5 . . ?
H8AA C8A H8AC 109.5 . . ?
H8AB C8A H8AC 109.5 . . ?
N1 C9 H9A 109.5 . . ?
N1 C9 H9B 109.5 . . ?
H9A C9 H9B 109.5 . . ?
N1 C9 H9C 109.5 . . ?
H9A C9 H9C 109.5 . . ?
H9B C9 H9C 109.5 . . ?
N1 C9A H9AA 109.5 . . ?
N1 C9A H9AB 109.5 . . ?
H9AA C9A H9AB 109.5 . . ?
N1 C9A H9AC 109.5 . . ?
H9AA C9A H9AC 109.5 . . ?
H9AB C9A H9AC 109.5 . . ?
C13 C10 C14 119.6(4) . . ?
C13 C10 N2 122.4(4) . . ?
C14 C10 N2 118.0(3) . . ?
C12 C11 C15 117.6(4) . . ?
C12 C11 S2 126.5(3) . . ?
C15 C11 S2 115.8(3) . . ?
C11 C12 C13 120.8(4) . . ?
C11 C12 H12 119.6 . . ?
C13 C12 H12 119.6 . . ?
C10 C13 C12 120.2(4) . . ?
C10 C13 H13A 119.9 . . ?
C12 C13 H13A 119.9 . . ?
C15 C14 C10 120.1(4) . . ?
C15 C14 H14 120.0 . . ?
C10 C14 H14 120.0 . . ?
C14 C15 C11 121.7(4) . . ?
C14 C15 H15 119.2 . . ?
C11 C15 H15 119.2 . . ?
N2 C16 H16A 109.5 . . ?
N2 C16 H16B 109.5 . . ?
H16A C16 H16B 109.5 . . ?
N2 C16 H16C 109.5 . . ?
H16A C16 H16C 109.5 . . ?
H16B C16 H16C 109.5 . . ?
N2 C17 H17A 109.5 . . ?
N2 C17 H17B 109.5 . . ?
H17A C17 H17B 109.5 . . ?
N2 C17 H17C 109.5 . . ?
H17A C17 H17C 109.5 . . ?
H17B C17 H17C 109.5 . . ?
N2 C18 H18A 109.5 . . ?
N2 C18 H18B 109.5 . . ?
H18A C18 H18B 109.5 . . ?
N2 C18 H18C 109.5 . . ?
H18A C18 H18C 109.5 . . ?
H18B C18 H18C 109.5 . . ?
N3 C19 C20 112.02 . . ?
N3 C19 H19A 109.2 . . ?
C20 C19 H19A 109.2 . . ?
N3 C19 H19B 109.2 . . ?
C20 C19 H19B 109.2 . . ?
H19A C19 H19B 107.9 . . ?
C19 C20 C21 117.0(5) . . ?
C19 C20 H20A 108.0 . . ?
C21 C20 H20A 108.0 . . ?
C19 C20 H20B 108.0 . . ?
C21 C20 H20B 108.1 . . ?
H20A C20 H20B 107.3 . . ?
N4 C21 C20 115.02 . . ?
N4 C21 H21A 108.5 . . ?
C20 C21 H21A 108.5 . . ?
N4 C21 H21B 108.5 . . ?
C20 C21 H21B 108.5 . . ?
H21A C21 H21B 107.5 . . ?
N4 C22 C23 111.95 . . ?
N4 C22 H22A 109.2 . . ?
C23 C22 H22A 109.2 . . ?
N4 C22 H22B 109.2 . . ?
C23 C22 H22B 109.2 . . ?
H22A C22 H22B 107.9 . . ?
C24 C23 C22 115.3(5) . . ?
C24 C23 H23A 108.4 . . ?
C22 C23 H23A 108.4 . . ?
C24 C23 H23B 108.4 . . ?
C22 C23 H23B 108.4 . . ?
H23A C23 H23B 107.5 . . ?
C23 C24 N5 111.4(5) . . ?
C23 C24 H24A 109.4 . . ?
N5 C24 H24A 109.4 . . ?
C23 C24 H24B 109.4 . . ?
N5 C24 H24B 109.3 . . ?
H24A C24 H24B 108.0 . . ?
F2 P1 F3 94.6(3) . . ?
F2 P1 F1 89.6(3) . . ?
F3 P1 F1 175.5(3) . . ?
F2 P1 F4 176.7(3) . . ?
F3 P1 F4 88.7(3) . . ?
F1 P1 F4 87.2(3) . . ?
F2 P1 F6 90.6(2) . . ?
F3 P1 F6 92.1(2) . . ?
F1 P1 F6 89.5(2) . . ?
F4 P1 F6 89.6(2) . . ?
F2 P1 F5 90.9(2) . . ?
F3 P1 F5 88.1(2) . . ?
F1 P1 F5 90.2(2) . . ?
F4 P1 F5 88.8(2) . . ?
F6 P1 F5 178.4(2) . . ?
F10 P2 F11A 128.0(7) . . ?
F10 P2 F12 87.3(5) . . ?
F11A P2 F12 129.7(6) . . ?
F10 P2 F7 77.2(6) . . ?
F11A P2 F7 120.9(6) . . ?
F12 P2 F7 98.9(5) . . ?
F10 P2 F8 94.8(7) . . ?
F11A P2 F8 56.7(6) . . ?
F12 P2 F8 90.4(5) . . ?
F7 P2 F8 167.4(6) . . ?
F10 P2 F9A 145.5(6) . . ?
F11A P2 F9A 84.2(6) . . ?
F12 P2 F9A 77.6(5) . . ?
F7 P2 F9A 74.8(6) . . ?
F8 P2 F9A 115.9(6) . . ?
F10 P2 F12A 64.6(6) . . ?
F11A P2 F12A 166.3(8) . . ?
F7 P2 F12A 64.2(7) . . ?
F8 P2 F12A 121.5(7) . . ?
F9A P2 F12A 85.2(5) . . ?
F10 P2 F7A 89.6(5) . . ?
F11A P2 F7A 83.1(5) . . ?
F12 P2 F7A 138.1(5) . . ?
F8 P2 F7A 131.5(6) . . ?
F9A P2 F7A 81.7(6) . . ?
F12A P2 F7A 103.9(7) . . ?
F10 P2 F11 93.4(5) . . ?
F11A P2 F11 45.3(6) . . ?
F12 P2 F11 172.9(5) . . ?
F7 P2 F11 88.2(5) . . ?
F8 P2 F11 82.5(5) . . ?
F9A P2 F11 105.3(5) . . ?
F12A P2 F11 147.1(7) . . ?
F7A P2 F11 49.0(5) . . ?
F10 P2 F9 170.5(6) . . ?
F11A P2 F9 60.8(6) . . ?
F12 P2 F9 88.3(4) . . ?
F7 P2 F9 95.1(5) . . ?
F8 P2 F9 93.7(6) . . ?
F12A P2 F9 107.2(6) . . ?
F7A P2 F9 88.0(4) . . ?
F11 P2 F9 91.9(5) . . ?
F10 P2 F8A 97.3(5) . . ?
F11A P2 F8A 83.1(6) . . ?
F12 P2 F8A 54.7(5) . . ?
F7 P2 F8A 153.5(6) . . ?
F9A P2 F8A 98.8(6) . . ?
F12A P2 F8A 89.9(7) . . ?
F7A P2 F8A 166.1(5) . . ?
F11 P2 F8A 118.2(5) . . ?
F9 P2 F8A 87.0(4) . . ?
F11A P2 F10A 101.2(6) . . ?
F12 P2 F10A 102.9(4) . . ?
F7 P2 F10A 97.1(5) . . ?
F8 P2 F10A 72.3(5) . . ?
F9A P2 F10A 171.8(5) . . ?
F12A P2 F10A 90.3(5) . . ?
F7A P2 F10A 92.8(4) . . ?
F11 P2 F10A 75.1(4) . . ?
F9 P2 F10A 161.8(4) . . ?
F8A P2 F10A 88.0(4) . . ?

loop_
_geom_bond_atom_site_label_1
_geom_bond_atom_site_label_2
_geom_bond_distance
_geom_bond_site_symmetry_2
_geom_bond_publ_flag
Hg1 S1 2.3892(14) . ?
Hg1 S2 2.4018(15) . ?
Hg1 N3 2.411(2) . ?
Hg1 N4 2.533(2) . ?
S1 C1 1.768(4) . ?
S2 C11 1.765(5) . ?
N1 C8 1.472(13) . ?
N1 C4 1.487(5) . ?
N1 C9 1.487(13) . ?
N1 C7A 1.489(9) . ?
N1 C9A 1.513(10) . ?
N1 C8A 1.517(10) . ?
N1 C7 1.544(11) . ?
N2 C17 1.499(6) . ?
N2 C16 1.507(6) . ?
N2 C18 1.511(5) . ?
N2 C10 1.513(4) . ?
N3 C19 1.47363 . ?
N3 H3A 0.8700 . ?
N3 H3B 0.8701 . ?
N4 C22 1.46114 . ?
N4 C21 1.46875 . ?
N4 H4 0.8702 . ?
N5 C24 1.475(8) . ?
N5 H5A 0.869(9) . ?
N5 H5B 0.872(9) . ?
C1 C2 1.375(6) . ?
C1 C6 1.379(7) . ?
C2 C3 1.374(7) . ?
C2 H2 0.9300 . ?
C3 C4 1.367(6) . ?
C3 H3 0.9300 . ?
C4 C5 1.368(6) . ?
C5 C6 1.366(7) . ?
C5 H5 0.9300 . ?
C6 H6 0.9300 . ?
C7 H7A 0.9600 . ?
C7 H7B 0.9600 . ?
C7 H7C 0.9600 . ?
C7A H7AA 0.9600 . ?
C7A H7AB 0.9600 . ?
C7A H7AC 0.9600 . ?
C8 H8A 0.9600 . ?
C8 H8B 0.9600 . ?
C8 H8C 0.9600 . ?
C8A H8AA 0.9600 . ?
C8A H8AB 0.9600 . ?
C8A H8AC 0.9600 . ?
C9 H9A 0.9600 . ?
C9 H9B 0.9600 . ?
C9 H9C 0.9600 . ?
C9A H9AA 0.9600 . ?
C9A H9AB 0.9600 . ?
C9A H9AC 0.9600 . ?
C10 C13 1.356(6) . ?
C10 C14 1.376(6) . ?
C11 C12 1.368(6) . ?
C11 C15 1.388(6) . ?
C12 C13 1.398(6) . ?
C12 H12 0.9300 . ?
C13 H13A 0.9300 . ?
C14 C15 1.364(6) . ?
C14 H14 0.9300 . ?
C15 H15 0.9300 . ?
C16 H16A 0.9600 . ?
C16 H16B 0.9600 . ?
C16 H16C 0.9600 . ?
C17 H17A 0.9600 . ?
C17 H17B 0.9600 . ?
C17 H17C 0.9600 . ?
C18 H18A 0.9600 . ?
C18 H18B 0.9600 . ?
C18 H18C 0.9600 . ?
C19 C20 1.502(7) . ?
C19 H19A 0.9700 . ?
C19 H19B 0.9700 . ?
C20 C21 1.503(7) . ?
C20 H20A 0.9700 . ?
C20 H20B 0.9700 . ?
C21 H21A 0.9700 . ?
C21 H21B 0.9700 . ?
C22 C23 1.511(7) . ?
C22 H22A 0.9700 . ?
C22 H22B 0.9700 . ?
C23 C24 1.473(7) . ?
C23 H23A 0.9700 . ?
C23 H23B 0.9700 . ?
C24 H24A 0.9700 . ?
C24 H24B 0.9700 . ?
P1 F2 1.513(4) . ?
P1 F3 1.530(5) . ?
P1 F1 1.554(5) . ?
P1 F4 1.560(4) . ?
P1 F6 1.566(4) . ?
P1 F5 1.585(4) . ?
P2 F10 1.471(8) . ?
P2 F11A 1.491(9) . ?
P2 F12 1.491(7) . ?
P2 F7 1.498(9) . ?
P2 F8 1.501(9) . ?
P2 F9A 1.517(9) . ?
P2 F12A 1.521(8) . ?
P2 F7A 1.545(7) . ?
P2 F11 1.554(8) . ?
P2 F9 1.566(8) . ?
P2 F8A 1.566(7) . ?
P2 F10A 1.575(6) . ?

loop_
_geom_hbond_atom_site_label_D
_geom_hbond_atom_site_label_H
_geom_hbond_atom_site_label_A
_geom_hbond_distance_DH
_geom_hbond_distance_HA
_geom_hbond_distance_DA
_geom_hbond_angle_DHA
_geom_hbond_site_symmetry_A
N3 H3A S2 0.87 2.78 3.64152 169.7 2_666
N3 H3B N5 0.87 2.33 3.16758 162.0 2_676

loop_
_geom_torsion_atom_site_label_1
_geom_torsion_atom_site_label_2
_geom_torsion_atom_site_label_3
_geom_torsion_atom_site_label_4
_geom_torsion
_geom_torsion_site_symmetry_1
_geom_torsion_site_symmetry_2
_geom_torsion_site_symmetry_3
_geom_torsion_site_symmetry_4
_geom_torsion_publ_flag
S2 Hg1 S1 C1 29.37(18) . . . . ?
N3 Hg1 S1 C1 165.62 . . . . ?
N4 Hg1 S1 C1 -111.61 . . . . ?
S1 Hg1 S2 C11 -31.09(18) . . . . ?
N3 Hg1 S2 C11 -168.86 . . . . ?
N4 Hg1 S2 C11 112.17 . . . . ?
S1 Hg1 N3 C19 158.72 . . . . ?
S2 Hg1 N3 C19 -41.21 . . . . ?
N4 Hg1 N3 C19 52.10 . . . . ?
S1 Hg1 N4 C22 83.05 . . . . ?
S2 Hg1 N4 C22 -78.92 . . . . ?
N3 Hg1 N4 C22 -174.82 . . . . ?
S1 Hg1 N4 C21 -150.69 . . . . ?
S2 Hg1 N4 C21 47.34 . . . . ?
N3 Hg1 N4 C21 -48.57 . . . . ?
Hg1 S1 C1 C2 101.8(4) . . . . ?
Hg1 S1 C1 C6 -82.2(4) . . . . ?
C6 C1 C2 C3 -0.6(7) . . . . ?
S1 C1 C2 C3 175.6(4) . . . . ?
C1 C2 C3 C4 1.3(8) . . . . ?
C2 C3 C4 C5 -1.5(7) . . . . ?
C2 C3 C4 N1 -179.3(4) . . . . ?
C8 N1 C4 C3 74.6(7) . . . . ?
C9 N1 C4 C3 -165.6(6) . . . . ?
C7A N1 C4 C3 -1.8(7) . . . . ?
C9A N1 C4 C3 -125.3(5) . . . . ?
C8A N1 C4 C3 117.9(6) . . . . ?
C7 N1 C4 C3 -49.1(7) . . . . ?
C8 N1 C4 C5 -103.3(6) . . . . ?
C9 N1 C4 C5 16.6(7) . . . . ?
C7A N1 C4 C5 -179.7(5) . . . . ?
C9A N1 C4 C5 56.9(6) . . . . ?
C8A N1 C4 C5 -59.9(6) . . . . ?
C7 N1 C4 C5 133.0(6) . . . . ?
C3 C4 C5 C6 1.0(7) . . . . ?
N1 C4 C5 C6 178.8(4) . . . . ?
C4 C5 C6 C1 -0.3(7) . . . . ?
C2 C1 C6 C5 0.1(7) . . . . ?
S1 C1 C6 C5 -176.0(4) . . . . ?
C17 N2 C10 C13 130.9(4) . . . . ?
C16 N2 C10 C13 9.4(5) . . . . ?
C18 N2 C10 C13 -109.3(4) . . . . ?
C17 N2 C10 C14 -50.9(4) . . . . ?
C16 N2 C10 C14 -172.4(4) . . . . ?
C18 N2 C10 C14 69.0(4) . . . . ?
Hg1 S2 C11 C12 -6.2(4) . . . . ?
Hg1 S2 C11 C15 175.5(3) . . . . ?
C15 C11 C12 C13 0.4(6) . . . . ?
S2 C11 C12 C13 -177.8(3) . . . . ?
C14 C10 C13 C12 -0.4(6) . . . . ?
N2 C10 C13 C12 177.9(3) . . . . ?
C11 C12 C13 C10 0.4(6) . . . . ?
C13 C10 C14 C15 -0.5(6) . . . . ?
N2 C10 C14 C15 -178.8(3) . . . . ?
C10 C14 C15 C11 1.3(6) . . . . ?
C12 C11 C15 C14 -1.2(6) . . . . ?
S2 C11 C15 C14 177.1(3) . . . . ?
Hg1 N3 C19 C20 -70.52 . . . . ?
N3 C19 C20 C21 72.04 . . . . ?
C22 N4 C21 C20 -168.51 . . . . ?
Hg1 N4 C21 C20 65.55 . . . . ?
C19 C20 C21 N4 -72.48 . . . . ?
C21 N4 C22 C23 179.04 . . . . ?
Hg1 N4 C22 C23 -54.54 . . . . ?
N4 C22 C23 C24 -158.00 . . . . ?
C22 C23 C24 N5 177.0(5) . . . . ?
